data_7026475
loop_
_publ_author_name
'Yurkerwich, Kevin'
'Coleman, Fergal'
'Parkin, Gerard'

_publ_section_title
;
 Bis(2-mercapto-1-R-imidazolyl)hydroborato complexes of aluminium,
 gallium, indium and thallium: compounds possessing gallium-gallium bonds
 and a trivalent thallium alkyl.
;
_journal_issue 30
_journal_name_full 'Dalton transactions (Cambridge, England : 2003)'
_journal_page_first 6939
_journal_page_last 6942
_journal_paper_doi 10.1039/c0dt00461h
_journal_volume 39
_journal_year 2010
_chemical_formula_sum 'C32 H54 B2 I In N10 S4'
_chemical_formula_weight 970.43
_chemical_name_systematic
;
?
;
_space_group_IT_number 2
_symmetry_cell_setting triclinic
_symmetry_space_group_name_Hall '-P 1'
_symmetry_space_group_name_H-M 'P -1'
_atom_sites_solution_hydrogens geom
_atom_sites_solution_primary direct
_atom_sites_solution_secondary difmap
_audit_creation_method SHELXL-97
_cell_angle_alpha 100.971(2)
_cell_angle_beta 91.700(2)
_cell_angle_gamma 90.610(2)
_cell_formula_units_Z 2
_cell_length_a 10.4479(11)
_cell_length_b 11.2540(12)
_cell_length_c 19.202(2)
_cell_measurement_reflns_used 9899
_cell_measurement_temperature 125(2)
_cell_measurement_theta_max 30.92
_cell_measurement_theta_min 2.71
_cell_volume 2215.2(4)
_computing_cell_refinement 'Bruker SAINT'
_computing_data_collection 'Bruker APEX2'
_computing_data_reduction 'Bruker SAINT'
_computing_molecular_graphics 'Bruker SHELXTL'
_computing_publication_material 'Bruker SHELXTL'
_computing_structure_refinement 'SHELXL-97 (Sheldrick, 2008)'
_computing_structure_solution 'SHELXS-97 (Sheldrick, 2008)'
_diffrn_ambient_temperature 125(2)
_diffrn_measured_fraction_theta_full 0.997
_diffrn_measured_fraction_theta_max 0.997
_diffrn_measurement_device_type 'Bruker APEX-II CCD'
_diffrn_measurement_method '\f and \w scans'
_diffrn_radiation_monochromator graphite
_diffrn_radiation_source 'fine-focus sealed tube'
_diffrn_radiation_type MoK\a
_diffrn_radiation_wavelength 0.71073
_diffrn_reflns_av_R_equivalents 0.0394
_diffrn_reflns_av_sigmaI/netI 0.0445
_diffrn_reflns_limit_h_max 13
_diffrn_reflns_limit_h_min -13
_diffrn_reflns_limit_k_max 15
_diffrn_reflns_limit_k_min -15
_diffrn_reflns_limit_l_max 25
_diffrn_reflns_limit_l_min -25
_diffrn_reflns_number 30576
_diffrn_reflns_theta_full 28.28
_diffrn_reflns_theta_max 28.28
_diffrn_reflns_theta_min 1.84
_exptl_absorpt_coefficient_mu 1.453
_exptl_absorpt_correction_T_max 0.8683
_exptl_absorpt_correction_T_min 0.5302
_exptl_absorpt_correction_type empirical
_exptl_absorpt_process_details sadabs
_exptl_crystal_colour colorless
_exptl_crystal_density_diffrn 1.455
_exptl_crystal_density_method 'not measured'
_exptl_crystal_description block
_exptl_crystal_F_000 984
_exptl_crystal_size_max 0.50
_exptl_crystal_size_mid 0.16
_exptl_crystal_size_min 0.10
_refine_diff_density_max 2.481
_refine_diff_density_min -1.073
_refine_diff_density_rms 0.132
_refine_ls_extinction_method none
_refine_ls_goodness_of_fit_ref 1.056
_refine_ls_hydrogen_treatment mixed
_refine_ls_matrix_type full
_refine_ls_number_parameters 464
_refine_ls_number_reflns 10947
_refine_ls_number_restraints 22
_refine_ls_restrained_S_all 1.056
_refine_ls_R_factor_all 0.0602
_refine_ls_R_factor_gt 0.0453
_refine_ls_shift/su_max 0.001
_refine_ls_shift/su_mean 0.000
_refine_ls_structure_factor_coef Fsqd
_refine_ls_weighting_details 'calc w=1/[\s^2^(Fo^2^)+(0.0647P)^2^+3.2327P] where P=(Fo^2^+2Fc^2^)/3'
_refine_ls_weighting_scheme calc
_refine_ls_wR_factor_gt 0.1156
_refine_ls_wR_factor_ref 0.1258
_reflns_number_gt 8768
_reflns_number_total 10947
_reflns_threshold_expression >2sigma(I)
_cod_data_source_file c0dt00461h.txt
_cod_data_source_block ky283s10
_cod_depositor_comments
;
The following automatic conversions were performed:

'_symmetry_cell_setting' value 'Triclinic' changed to 'triclinic'
according to /home/saulius/struct/CIF-dictionaries/cif_core.dic
dictionary named 'cif_core.dic' version 2.4.2 from 2011-04-26.

Automatic conversion script
Id: cif_fix_values 1891 2012-01-12 08:04:46Z andrius 
;
_cod_original_sg_symbol_H-M P-1
_cod_database_code 7026475

loop_
_symmetry_equiv_pos_as_xyz
'x, y, z'
'-x, -y, -z'

loop_
_atom_site_label
_atom_site_type_symbol
_atom_site_fract_x
_atom_site_fract_y
_atom_site_fract_z
_atom_site_U_iso_or_equiv
_atom_site_adp_type
_atom_site_occupancy
_atom_site_symmetry_multiplicity
_atom_site_calc_flag
_atom_site_refinement_flags
In In 0.03481(2) 0.22451(2) 0.259029(13) 0.02065(8) Uani 1 1 d .
I I 0.17526(3) 0.01908(2) 0.204874(15) 0.03488(9) Uani 1 1 d .
S1 S 0.15446(9) 0.39786(8) 0.33381(5) 0.02486(19) Uani 1 1 d .
S2 S 0.08283(10) 0.29426(9) 0.13960(5) 0.0282(2) Uani 1 1 d .
S3 S 0.02164(10) 0.13099(8) 0.37197(5) 0.02378(19) Uani 1 1 d .
S4 S -0.19628(9) 0.21052(9) 0.22197(5) 0.0256(2) Uani 1 1 d .
B1 B -0.0270(5) 0.5533(4) 0.2386(2) 0.0280(9) Uani 1 1 d D
H1 H -0.058(4) 0.648(2) 0.242(2) 0.034 Uiso 1 1 d D
H2 H -0.069(4) 0.511(4) 0.2807(19) 0.034 Uiso 1 1 d D
B2 B -0.2080(4) 0.3394(4) 0.3932(2) 0.0256(9) Uani 1 1 d D
H3 H -0.164(4) 0.373(4) 0.3491(17) 0.031 Uiso 1 1 d D
H4 H -0.274(4) 0.404(3) 0.422(2) 0.031 Uiso 1 1 d D
N11 N 0.1218(3) 0.5514(3) 0.24053(17) 0.0254(7) Uani 1 1 d .
C11 C 0.2004(4) 0.4878(3) 0.2756(2) 0.0237(7) Uani 1 1 d .
N12 N 0.3240(3) 0.5093(3) 0.25829(19) 0.0278(7) Uani 1 1 d .
C12 C 0.1948(4) 0.6126(4) 0.2000(2) 0.0333(9) Uani 1 1 d .
H12A H 0.1633 0.6638 0.1696 0.040 Uiso 1 1 calc R
C13 C 0.3191(4) 0.5875(4) 0.2109(3) 0.0362(10) Uani 1 1 d .
H13A H 0.3904 0.6181 0.1898 0.043 Uiso 1 1 calc R
C14 C 0.4437(4) 0.4592(4) 0.2861(2) 0.0325(9) Uani 1 1 d .
C15 C 0.4402(5) 0.3205(4) 0.2644(3) 0.0422(11) Uani 1 1 d .
H15A H 0.4309 0.2976 0.2126 0.063 Uiso 1 1 calc R
H15B H 0.3676 0.2877 0.2862 0.063 Uiso 1 1 calc R
H15C H 0.5201 0.2878 0.2805 0.063 Uiso 1 1 calc R
C16 C 0.4547(4) 0.5016(4) 0.3659(3) 0.0412(11) Uani 1 1 d .
H16A H 0.3816 0.4699 0.3880 0.062 Uiso 1 1 calc R
H16B H 0.4551 0.5902 0.3772 0.062 Uiso 1 1 calc R
H16C H 0.5344 0.4720 0.3841 0.062 Uiso 1 1 calc R
C17 C 0.5592(4) 0.5078(5) 0.2532(3) 0.0480(13) Uani 1 1 d .
H17A H 0.5548 0.4791 0.2017 0.072 Uiso 1 1 calc R
H17B H 0.6380 0.4791 0.2730 0.072 Uiso 1 1 calc R
H17C H 0.5592 0.5965 0.2637 0.072 Uiso 1 1 calc R
C21 C -0.0462(4) 0.3795(4) 0.1235(2) 0.0267(8) Uani 1 1 d .
N21 N -0.0807(3) 0.4858(3) 0.16410(17) 0.0260(7) Uani 1 1 d .
C22 C -0.1880(4) 0.5247(4) 0.1330(2) 0.0323(9) Uani 1 1 d .
H22A H -0.2327 0.5968 0.1504 0.039 Uiso 1 1 calc R
N22 N -0.1322(3) 0.3532(3) 0.06714(18) 0.0300(7) Uani 1 1 d .
C23 C -0.2200(4) 0.4435(5) 0.0731(2) 0.0379(10) Uani 1 1 d .
H23A H -0.2903 0.4484 0.0413 0.045 Uiso 1 1 calc R
C24 C -0.1279(4) 0.2486(4) 0.0047(2) 0.0357(10) Uani 1 1 d .
C25 C -0.2474(5) 0.2535(6) -0.0424(3) 0.0518(14) Uani 1 1 d .
H25A H -0.3239 0.2419 -0.0159 0.078 Uiso 1 1 calc R
H25B H -0.2443 0.1894 -0.0846 0.078 Uiso 1 1 calc R
H25C H -0.2508 0.3325 -0.0568 0.078 Uiso 1 1 calc R
C26 C -0.0097(5) 0.2642(5) -0.0368(2) 0.0444(12) Uani 1 1 d .
H26A H 0.0671 0.2595 -0.0070 0.067 Uiso 1 1 calc R
H26B H -0.0114 0.3432 -0.0512 0.067 Uiso 1 1 calc R
H26C H -0.0084 0.2000 -0.0792 0.067 Uiso 1 1 calc R
C27 C -0.1312(6) 0.1284(5) 0.0295(3) 0.0518(14) Uani 1 1 d .
H27A H -0.0555 0.1227 0.0600 0.078 Uiso 1 1 calc R
H27B H -0.1315 0.0620 -0.0117 0.078 Uiso 1 1 calc R
H27C H -0.2087 0.1229 0.0563 0.078 Uiso 1 1 calc R
N31 N -0.1073(3) 0.3174(3) 0.45019(16) 0.0228(6) Uani 1 1 d .
C31 C -0.0050(4) 0.2449(3) 0.44405(19) 0.0219(7) Uani 1 1 d .
N32 N 0.0682(3) 0.2717(3) 0.50555(16) 0.0220(6) Uani 1 1 d .
C32 C -0.0990(4) 0.3903(4) 0.5165(2) 0.0268(8) Uani 1 1 d .
H32A H -0.1590 0.4499 0.5351 0.032 Uiso 1 1 calc R
C33 C 0.0082(4) 0.3633(3) 0.5508(2) 0.0263(8) Uani 1 1 d .
H33A H 0.0371 0.4002 0.5974 0.032 Uiso 1 1 calc R
C34 C 0.1913(4) 0.2157(4) 0.5236(2) 0.0266(8) Uani 1 1 d .
C35 C 0.1677(5) 0.0821(4) 0.5239(2) 0.0360(10) Uani 1 1 d .
H35A H 0.1011 0.0736 0.5577 0.054 Uiso 1 1 calc R
H35B H 0.2470 0.0462 0.5381 0.054 Uiso 1 1 calc R
H35C H 0.1397 0.0404 0.4763 0.054 Uiso 1 1 calc R
C36 C 0.2396(5) 0.2786(4) 0.5974(2) 0.0385(10) Uani 1 1 d .
H36A H 0.1758 0.2688 0.6323 0.058 Uiso 1 1 calc R
H36B H 0.2539 0.3649 0.5978 0.058 Uiso 1 1 calc R
H36C H 0.3203 0.2423 0.6094 0.058 Uiso 1 1 calc R
C37 C 0.2919(4) 0.2343(5) 0.4702(3) 0.0433(12) Uani 1 1 d .
H37A H 0.2621 0.1955 0.4224 0.065 Uiso 1 1 calc R
H37B H 0.3726 0.1981 0.4822 0.065 Uiso 1 1 calc R
H37C H 0.3055 0.3211 0.4720 0.065 Uiso 1 1 calc R
N41 N -0.2755(3) 0.2182(3) 0.35751(17) 0.0232(6) Uani 1 1 d .
C41 C -0.2705(3) 0.1590(3) 0.2900(2) 0.0224(7) Uani 1 1 d .
C42 C -0.3521(4) 0.1517(4) 0.3935(2) 0.0305(9) Uani 1 1 d .
H42A H -0.3720 0.1729 0.4422 0.037 Uiso 1 1 calc R
N42 N -0.3426(3) 0.0554(3) 0.28344(18) 0.0269(7) Uani 1 1 d .
C43 C -0.3940(4) 0.0521(4) 0.3482(2) 0.0330(9) Uani 1 1 d .
H43A H -0.4489 -0.0094 0.3589 0.040 Uiso 1 1 calc R
C44 C -0.3628(4) -0.0410(4) 0.2179(2) 0.0343(9) Uani 1 1 d .
C45 C -0.4309(4) 0.0119(4) 0.1598(2) 0.0361(10) Uani 1 1 d .
H45A H -0.5125 0.0462 0.1771 0.054 Uiso 1 1 calc R
H45B H -0.4472 -0.0521 0.1181 0.054 Uiso 1 1 calc R
H45C H -0.3770 0.0756 0.1469 0.054 Uiso 1 1 calc R
C46 C -0.4491(6) -0.1401(4) 0.2364(3) 0.0502(13) Uani 1 1 d .
H46A H -0.4069 -0.1757 0.2736 0.075 Uiso 1 1 calc R
H46B H -0.4652 -0.2030 0.1941 0.075 Uiso 1 1 calc R
H46C H -0.5306 -0.1052 0.2534 0.075 Uiso 1 1 calc R
C47 C -0.2332(5) -0.0942(4) 0.1949(3) 0.0484(13) Uani 1 1 d .
H47A H -0.1927 -0.1266 0.2339 0.073 Uiso 1 1 calc R
H47B H -0.1780 -0.0306 0.1828 0.073 Uiso 1 1 calc R
H47C H -0.2458 -0.1593 0.1534 0.073 Uiso 1 1 calc R
C51 C -0.3162(5) 0.1628(4) 0.6080(3) 0.0392(11) Uani 1 1 d .
N51 N -0.4179(5) 0.1556(5) 0.5863(3) 0.0697(15) Uani 1 1 d .
C52 C -0.1842(6) 0.1718(5) 0.6347(3) 0.0518(13) Uani 1 1 d .
H52A H -0.1275 0.1809 0.5963 0.078 Uiso 1 1 calc R
H52B H -0.1624 0.0983 0.6525 0.078 Uiso 1 1 calc R
H52C H -0.1738 0.2423 0.6733 0.078 Uiso 1 1 calc R
C61 C -0.4218(7) 0.6630(7) 0.0188(4) 0.0689(17) Uani 1 1 d U
N61 N -0.4516(7) 0.6395(7) 0.0689(4) 0.093(2) Uani 1 1 d U
C62 C -0.3934(14) 0.6950(13) -0.0460(7) 0.159(5) Uani 1 1 d U
H62A H -0.3996 0.6230 -0.0838 0.238 Uiso 1 1 calc R
H62B H -0.3063 0.7292 -0.0431 0.238 Uiso 1 1 calc R
H62C H -0.4544 0.7553 -0.0563 0.238 Uiso 1 1 calc R

loop_
_atom_site_aniso_label
_atom_site_aniso_U_11
_atom_site_aniso_U_22
_atom_site_aniso_U_33
_atom_site_aniso_U_23
_atom_site_aniso_U_13
_atom_site_aniso_U_12
In 0.01956(13) 0.02025(13) 0.02144(13) 0.00253(9) -0.00014(9) -0.00308(9)
I 0.03905(17) 0.02874(15) 0.03514(16) 0.00057(11) 0.00562(12) 0.00889(11)
S1 0.0272(5) 0.0227(4) 0.0238(4) 0.0030(3) -0.0025(4) -0.0048(4)
S2 0.0308(5) 0.0301(5) 0.0239(4) 0.0053(4) 0.0022(4) 0.0026(4)
S3 0.0292(5) 0.0203(4) 0.0220(4) 0.0042(3) 0.0010(4) 0.0031(4)
S4 0.0215(5) 0.0313(5) 0.0243(4) 0.0072(4) -0.0022(3) -0.0050(4)
B1 0.028(2) 0.030(2) 0.025(2) 0.0029(17) -0.0040(17) 0.0034(18)
B2 0.025(2) 0.023(2) 0.028(2) 0.0061(16) -0.0040(17) 0.0002(17)
N11 0.0247(17) 0.0224(15) 0.0291(16) 0.0059(12) -0.0031(13) -0.0040(13)
C11 0.0214(18) 0.0209(17) 0.0279(19) 0.0034(14) -0.0025(15) -0.0024(14)
N12 0.0225(17) 0.0225(16) 0.0385(19) 0.0071(13) -0.0021(14) -0.0057(13)
C12 0.037(2) 0.027(2) 0.038(2) 0.0137(17) -0.0028(18) -0.0056(17)
C13 0.032(2) 0.031(2) 0.047(3) 0.0128(19) 0.0041(19) -0.0119(18)
C14 0.0169(18) 0.030(2) 0.050(3) 0.0068(18) -0.0029(17) -0.0012(15)
C15 0.028(2) 0.030(2) 0.067(3) 0.004(2) 0.000(2) 0.0015(18)
C16 0.025(2) 0.042(3) 0.055(3) 0.010(2) -0.013(2) -0.0051(19)
C17 0.022(2) 0.042(3) 0.080(4) 0.014(3) 0.004(2) -0.0061(19)
C21 0.027(2) 0.030(2) 0.0245(18) 0.0077(15) 0.0013(15) -0.0043(16)
N21 0.0229(16) 0.0275(17) 0.0285(17) 0.0078(13) -0.0002(13) -0.0031(13)
C22 0.023(2) 0.040(2) 0.035(2) 0.0118(18) -0.0011(17) 0.0024(17)
N22 0.0255(17) 0.0381(19) 0.0258(17) 0.0052(14) -0.0020(13) -0.0066(15)
C23 0.027(2) 0.057(3) 0.031(2) 0.011(2) -0.0031(17) -0.005(2)
C24 0.036(2) 0.046(3) 0.0226(19) 0.0002(17) -0.0004(17) -0.0096(19)
C25 0.036(3) 0.077(4) 0.035(3) -0.007(2) -0.004(2) -0.005(3)
C26 0.040(3) 0.067(3) 0.025(2) 0.002(2) 0.0044(19) -0.004(2)
C27 0.071(4) 0.045(3) 0.035(3) -0.005(2) 0.001(2) -0.016(3)
N31 0.0212(16) 0.0230(15) 0.0232(15) 0.0016(12) 0.0027(12) 0.0015(12)
C31 0.0224(18) 0.0200(17) 0.0240(17) 0.0067(13) 0.0004(14) -0.0039(14)
N32 0.0193(15) 0.0220(15) 0.0242(15) 0.0041(12) -0.0026(12) -0.0017(12)
C32 0.028(2) 0.0262(19) 0.0239(18) -0.0014(14) 0.0000(15) 0.0049(15)
C33 0.031(2) 0.0228(18) 0.0231(18) -0.0002(14) -0.0029(15) -0.0008(15)
C34 0.0237(19) 0.033(2) 0.0241(18) 0.0096(15) -0.0031(15) 0.0019(16)
C35 0.045(3) 0.028(2) 0.036(2) 0.0093(17) -0.0069(19) 0.0049(19)
C36 0.033(2) 0.042(2) 0.040(2) 0.0078(19) -0.0155(19) -0.0001(19)
C37 0.019(2) 0.071(3) 0.047(3) 0.030(2) 0.0033(19) 0.006(2)
N41 0.0175(15) 0.0260(16) 0.0272(16) 0.0079(13) 0.0000(12) -0.0010(12)
C41 0.0170(17) 0.0222(17) 0.0289(18) 0.0076(14) -0.0026(14) -0.0017(14)
C42 0.023(2) 0.040(2) 0.031(2) 0.0142(17) 0.0007(16) 0.0002(17)
N42 0.0229(16) 0.0246(16) 0.0333(18) 0.0065(13) -0.0040(13) -0.0067(13)
C43 0.027(2) 0.037(2) 0.038(2) 0.0159(18) -0.0015(17) -0.0078(17)
C44 0.033(2) 0.0231(19) 0.045(2) 0.0007(17) -0.0044(19) -0.0083(17)
C45 0.033(2) 0.035(2) 0.038(2) 0.0000(18) -0.0059(18) -0.0120(18)
C46 0.061(3) 0.029(2) 0.060(3) 0.010(2) -0.009(3) -0.018(2)
C47 0.043(3) 0.030(2) 0.066(3) -0.007(2) -0.005(2) 0.010(2)
C51 0.046(3) 0.030(2) 0.044(3) 0.0136(19) 0.014(2) 0.003(2)
N51 0.049(3) 0.068(4) 0.101(4) 0.036(3) 0.012(3) 0.004(3)
C52 0.060(4) 0.032(3) 0.062(3) 0.005(2) 0.002(3) 0.003(2)
C61 0.0673(19) 0.0697(19) 0.0693(19) 0.0123(10) 0.0028(10) 0.0031(10)
N61 0.092(2) 0.093(2) 0.093(2) 0.0170(10) 0.0015(10) 0.0035(10)
C62 0.158(5) 0.159(5) 0.159(5) 0.0307(14) 0.0056(10) 0.0027(10)

loop_
_atom_type_symbol
_atom_type_description
_atom_type_scat_dispersion_real
_atom_type_scat_dispersion_imag
_atom_type_scat_source
C C 0.0033 0.0016 'International Tables Vol C Tables 4.2.6.8 and 6.1.1.4'
H H 0.0000 0.0000 'International Tables Vol C Tables 4.2.6.8 and 6.1.1.4'
B B 0.0013 0.0007 'International Tables Vol C Tables 4.2.6.8 and 6.1.1.4'
N N 0.0061 0.0033 'International Tables Vol C Tables 4.2.6.8 and 6.1.1.4'
S S 0.1246 0.1234 'International Tables Vol C Tables 4.2.6.8 and 6.1.1.4'
In In -0.7276 1.3100 'International Tables Vol C Tables 4.2.6.8 and 6.1.1.4'
I I -0.4742 1.8119 'International Tables Vol C Tables 4.2.6.8 and 6.1.1.4'

loop_
_geom_angle_atom_site_label_1
_geom_angle_atom_site_label_2
_geom_angle_atom_site_label_3
_geom_angle
S4 In S1 128.44(3)
S4 In S3 98.89(3)
S1 In S3 87.22(3)
S4 In S2 88.23(3)
S1 In S2 93.99(3)
S3 In S2 169.90(3)
S4 In I 114.44(3)
S1 In I 117.10(3)
S3 In I 84.96(2)
S2 In I 85.56(2)
C11 S1 In 104.95(13)
C21 S2 In 105.07(13)
C31 S3 In 109.02(12)
C41 S4 In 104.20(13)
H2 B1 H1 112(3)
H2 B1 N11 112(2)
H1 B1 N11 109(2)
H2 B1 N21 109(2)
H1 B1 N21 104(2)
N11 B1 N21 109.8(3)
H4 B2 H3 112(3)
H4 B2 N31 105(2)
H3 B2 N31 112(2)
H4 B2 N41 113(2)
H3 B2 N41 104(2)
N31 B2 N41 110.5(3)
C11 N11 C12 108.3(3)
C11 N11 B1 128.7(3)
C12 N11 B1 122.9(3)
N11 C11 N12 108.2(3)
N11 C11 S1 125.9(3)
N12 C11 S1 125.9(3)
C11 N12 C13 107.5(3)
C11 N12 C14 126.8(3)
C13 N12 C14 125.7(3)
C13 C12 N11 108.3(4)
C12 C13 N12 107.6(4)
N12 C14 C16 109.1(3)
N12 C14 C17 109.0(4)
C16 C14 C17 108.5(4)
N12 C14 C15 109.3(3)
C16 C14 C15 112.5(4)
C17 C14 C15 108.5(4)
N21 C21 N22 107.6(4)
N21 C21 S2 126.0(3)
N22 C21 S2 126.4(3)
C21 N21 C22 107.8(3)
C21 N21 B1 130.4(3)
C22 N21 B1 121.3(3)
C23 C22 N21 108.8(4)
C23 N22 C21 108.6(4)
C23 N22 C24 124.1(4)
C21 N22 C24 127.1(4)
C22 C23 N22 107.1(4)
N22 C24 C26 108.5(4)
N22 C24 C27 110.8(3)
C26 C24 C27 112.5(5)
N22 C24 C25 108.0(4)
C26 C24 C25 109.3(4)
C27 C24 C25 107.6(4)
C31 N31 C32 107.6(3)
C31 N31 B2 130.0(3)
C32 N31 B2 121.6(3)
N31 C31 N32 108.7(3)
N31 C31 S3 124.7(3)
N32 C31 S3 126.5(3)
C31 N32 C33 107.6(3)
C31 N32 C34 128.3(3)
C33 N32 C34 124.1(3)
C33 C32 N31 109.0(3)
C32 C33 N32 107.2(3)
N32 C34 C35 109.3(3)
N32 C34 C36 109.2(3)
C35 C34 C36 108.9(3)
N32 C34 C37 109.4(3)
C35 C34 C37 111.8(4)
C36 C34 C37 108.2(4)
C41 N41 C42 108.1(3)
C41 N41 B2 128.7(3)
C42 N41 B2 123.2(3)
N41 C41 N42 107.9(3)
N41 C41 S4 126.0(3)
N42 C41 S4 126.0(3)
C43 C42 N41 108.6(4)
C41 N42 C43 108.2(3)
C41 N42 C44 127.0(3)
C43 N42 C44 124.8(3)
C42 C43 N42 107.3(4)
N42 C44 C45 109.9(3)
N42 C44 C46 108.1(4)
C45 C44 C46 108.0(4)
N42 C44 C47 108.9(3)
C45 C44 C47 112.3(4)
C46 C44 C47 109.5(4)
N51 C51 C52 178.8(6)
N61 C61 C62 175.7(10)

loop_
_geom_bond_atom_site_label_1
_geom_bond_atom_site_label_2
_geom_bond_distance
In S4 2.4915(10)
In S1 2.4911(9)
In S3 2.5909(10)
In S2 2.6214(10)
In I 2.7977(4)
S1 C11 1.720(4)
S2 C21 1.717(4)
S3 C31 1.730(4)
S4 C41 1.726(4)
B1 H2 1.107(19)
B1 H1 1.112(19)
B1 N11 1.555(6)
B1 N21 1.572(5)
B2 H4 1.092(19)
B2 H3 1.098(19)
B2 N31 1.551(5)
B2 N41 1.556(5)
N11 C11 1.343(5)
N11 C12 1.374(5)
C11 N12 1.373(5)
N12 C13 1.381(5)
N12 C14 1.503(5)
C12 C13 1.351(6)
C14 C16 1.515(7)
C14 C17 1.523(6)
C14 C15 1.537(6)
C21 N21 1.357(5)
C21 N22 1.371(5)
N21 C22 1.370(5)
C22 C23 1.357(6)
N22 C23 1.367(6)
N22 C24 1.514(5)
C24 C26 1.516(6)
C24 C27 1.518(7)
C24 C25 1.528(7)
N31 C31 1.346(5)
N31 C32 1.377(5)
C31 N32 1.370(5)
N32 C33 1.384(5)
N32 C34 1.498(5)
C32 C33 1.349(6)
C34 C35 1.523(6)
C34 C36 1.527(6)
C34 C37 1.529(6)
N41 C41 1.343(5)
N41 C42 1.376(5)
C41 N42 1.365(5)
C42 C43 1.342(6)
N42 C43 1.376(5)
N42 C44 1.505(5)
C44 C45 1.522(6)
C44 C46 1.528(6)
C44 C47 1.530(7)
C51 N51 1.126(7)
C51 C52 1.452(8)
C61 N61 1.098(9)
C61 C62 1.397(14)
